data_4085996
loop_
_publ_author_name
'Leusmann, Eliza'
'Schneck, Felix'
'Dehnen, Stefanie'

_publ_section_title
;
 Functionalization of Sn/S Clusters with Hetero- and Polyaromatics
;
_journal_issue 13
_journal_name_full Organometallics
_journal_page_first 3264
_journal_paper_doi 10.1021/acs.organomet.5b00295
_journal_volume 34
_journal_year 2015
_chemical_formula_moiety 'C72 H84 N8 S10 Sn6, 6(C H2 Cl2)'
_chemical_formula_sum 'C78 H96 Cl12 N8 S10 Sn6'
_chemical_formula_weight 2603.76
_chemical_name_systematic
;
 ?
;
_space_group_crystal_system monoclinic
_space_group_IT_number 15
_space_group_name_Hall '-C 2yc'
_space_group_name_H-M_alt 'C 1 2/c 1'
_symmetry_space_group_name_Hall '-C 2yc'
_symmetry_space_group_name_H-M 'C 1 2/c 1'
_atom_sites_solution_hydrogens geom
_atom_sites_solution_primary direct
_audit_creation_date 2015-01-07
_audit_creation_method
;
Olex2 1.2
(compiled 2015.01.06 svn.r3119 for OlexSys, GUI svn.r4979)
;
_cell_angle_alpha 90
_cell_angle_beta 121.84
_cell_angle_gamma 90
_cell_formula_units_Z 4
_cell_length_a 32.9747(15)
_cell_length_b 11.4272(5)
_cell_length_c 31.2524(13)
_cell_measurement_temperature 100
_cell_volume 10004.1(8)
_computing_molecular_graphics 'Olex2 (Dolomanov et al., 2009)'
_computing_publication_material 'Olex2 (Dolomanov et al., 2009)'
_computing_structure_refinement 'ShelXL (Sheldrick, 2008)'
_computing_structure_solution 'ShelXS (Sheldrick, 2008)'
_diffrn_ambient_temperature 100.0
_diffrn_measured_fraction_theta_full 0.978
_diffrn_measured_fraction_theta_max 0.974
_diffrn_measurement_device_type 'Bruker D8Quest'
_diffrn_radiation_type MoK\a
_diffrn_radiation_wavelength 0.71073
_diffrn_reflns_av_R_equivalents 0.0910
_diffrn_reflns_av_unetI/netI 0.0988
_diffrn_reflns_laue_measured_fraction_full 0.978
_diffrn_reflns_laue_measured_fraction_max 0.974
_diffrn_reflns_limit_h_max 41
_diffrn_reflns_limit_h_min -41
_diffrn_reflns_limit_k_max 12
_diffrn_reflns_limit_k_min -14
_diffrn_reflns_limit_l_max 38
_diffrn_reflns_limit_l_min -38
_diffrn_reflns_number 47461
_diffrn_reflns_point_group_measured_fraction_full 0.978
_diffrn_reflns_point_group_measured_fraction_max 0.974
_diffrn_reflns_theta_full 25.242
_diffrn_reflns_theta_max 26.372
_diffrn_reflns_theta_min 2.209
_exptl_absorpt_coefficient_mu 2.048
_exptl_absorpt_correction_T_max 0.78
_exptl_absorpt_correction_T_min 0.70
_exptl_absorpt_correction_type multi-scan
_exptl_absorpt_process_details multi-scan
_exptl_crystal_colour 'clear colourless'
_exptl_crystal_colour_lustre clear
_exptl_crystal_colour_primary colourless
_exptl_crystal_density_diffrn 1.729
_exptl_crystal_description needle
_exptl_crystal_F_000 5136
_exptl_crystal_preparation 'in DCM'
_exptl_crystal_recrystallization_method 'layering with Et2O'
_exptl_crystal_size_max 0.179
_exptl_crystal_size_mid 0.095
_exptl_crystal_size_min 0.078
_refine_diff_density_max 2.159
_refine_diff_density_min -1.527
_refine_diff_density_rms 0.200
_refine_ls_extinction_method none
_refine_ls_goodness_of_fit_ref 1.035
_refine_ls_hydrogen_treatment constr
_refine_ls_matrix_type full
_refine_ls_number_parameters 522
_refine_ls_number_reflns 9976
_refine_ls_number_restraints 157
_refine_ls_restrained_S_all 1.028
_refine_ls_R_factor_all 0.1181
_refine_ls_R_factor_gt 0.0616
_refine_ls_shift/su_max 0.001
_refine_ls_shift/su_mean 0.000
_refine_ls_structure_factor_coef Fsqd
_refine_ls_weighting_details 'w=1/[\s^2^(Fo^2^)+(0.0623P)^2^+153.5827P] where P=(Fo^2^+2Fc^2^)/3'
_refine_ls_weighting_scheme calc
_refine_ls_wR_factor_gt 0.1287
_refine_ls_wR_factor_ref 0.1530
_reflns_Friedel_coverage 0.000
_reflns_number_gt 6529
_reflns_number_total 9976
_reflns_threshold_expression 'I > 2\s(I)'
_cod_data_source_file om5b00295_si_003.cif
_cod_data_source_block Compound7
_cod_depositor_comments 'Adding full bibliography for 4085995--4085998.cif.'
_cod_database_code 4085996
_shelxl_version_number 2013-3
_shelx_space_group_comment
;
The symmetry employed for this shelxl refinement is uniquely defined
by the following loop, which should always be used as a source of
symmetry information in preference to the above space-group names.
They are only intended as comments.
;
_shelx_estimated_absorpt_t_max 0.857
_shelx_estimated_absorpt_t_min 0.711
_olex2_refinement_description
;
1. Fixed Uiso
 At 1.2 times of:
  All C(H) groups, All C(H,H) groups
 At 1.5 times of:
  All C(H,H,H) groups
2. Rigid bond restraints
 All non-hydrogen atoms
 with sigma for 1-2 distances of 0.01 and sigma for 1-3 distances of 0.01
3.a Secondary CH2 refined with riding coordinates:
 C4(H4A,H4B), C22(H22A,H22B), C37(H37A,H37B), C39(H39A,H39B), C38(H38A,H38B)
3.b Aromatic/amide H refined with riding coordinates:
 C32(H32), C17(H17), C30(H30), C33(H33), C29(H29), C28(H28), C12(H12),
 C34(H34), C11(H11), C10(H10), C35(H35), C16(H16), C15(H15), C14(H14)
3.c Idealised Me refined as rotating group:
 C20(H20A,H20B,H20C), C6(H6A,H6B,H6C), C21(H21A,H21B,H21C), C24(H24A,H24B,
 H24C), C8(H8A,H8B,H8C), C3(H3A,H3B,H3C), C2(H2A,H2B,H2C), C26(H26A,H26B,H26C)
;
_olex2_submission_original_sample_id FSD1-Acetonaphthon
_olex2_submission_special_instructions 'No special instructions were received'

loop_
_space_group_symop_operation_xyz
'x, y, z'
'-x, y, -z+1/2'
'x+1/2, y+1/2, z'
'-x+1/2, y+1/2, -z+1/2'
'-x, -y, -z'
'x, -y, z-1/2'
'-x+1/2, -y+1/2, -z'
'x+1/2, -y+1/2, z-1/2'

loop_
_atom_site_label
_atom_site_type_symbol
_atom_site_fract_x
_atom_site_fract_y
_atom_site_fract_z
_atom_site_U_iso_or_equiv
_atom_site_adp_type
_atom_site_occupancy
_atom_site_site_symmetry_order
_atom_site_calc_flag
_atom_site_refinement_flags_posn
_atom_site_refinement_flags_adp
Sn2 Sn 0.57614(2) 0.15569(5) 0.61930(2) 0.01600(15) Uani 1 1 d . U
Sn1 Sn 0.64890(2) 0.38984(5) 0.66942(2) 0.01857(16) Uani 1 1 d . U
Sn3 Sn 0.54442(2) 0.41820(5) 0.54854(2) 0.02153(17) Uani 1 1 d . U
S1 S 0.62602(8) 0.49052(19) 0.59207(8) 0.0226(5) Uani 1 1 d . U
S2 S 0.54294(8) 0.20832(19) 0.53227(8) 0.0234(5) Uani 1 1 d . U
S3 S 0.66139(8) 0.18133(17) 0.66820(8) 0.0192(5) Uani 1 1 d . U
S5 S 0.47420(9) 0.5127(2) 0.53578(9) 0.0285(6) Uani 1 1 d . U
S4 S 0.56271(8) 0.36027(18) 0.64124(9) 0.0227(5) Uani 1 1 d . U
Cl2 Cl 0.5978(2) -0.1662(5) 0.9442(2) 0.1266(19) Uani 1 1 d . U
Cl1 Cl 0.63398(19) -0.3991(5) 0.9538(2) 0.1182(17) Uani 1 1 d . U
Cl5 Cl 0.5125(2) -0.3711(4) 0.6897(2) 0.1227(19) Uani 1 1 d . U
C4 C 0.7322(3) 0.4148(8) 0.7739(3) 0.0261(19) Uani 1 1 d . U
H4A H 0.7319 0.3353 0.7863 0.031 Uiso 1 1 calc R .
H4B H 0.7515 0.4652 0.8037 0.031 Uiso 1 1 calc R .
N4 N 0.6297(2) -0.0843(6) 0.6035(3) 0.0201(16) Uani 1 1 d . U
N3 N 0.5904(2) -0.0435(6) 0.6065(2) 0.0165(14) Uani 1 1 d . U
Cl6 Cl 0.4361(2) -0.5233(5) 0.6768(2) 0.131(2) Uani 1 1 d . U
C19 C 0.5378(3) 0.0530(7) 0.6456(3) 0.0179(17) Uani 1 1 d . U
C32 C 0.7833(4) -0.0519(11) 0.5851(4) 0.043(2) Uani 1 1 d . U
H32 H 0.8091 -0.0828 0.5832 0.051 Uiso 1 1 calc R .
N2 N 0.7509(3) 0.3988(6) 0.6673(3) 0.0235(17) Uani 1 1 d . U
C25 C 0.6215(3) -0.1018(7) 0.5594(3) 0.0209(18) Uani 1 1 d . U
C7 C 0.7584(3) 0.4944(8) 0.6508(3) 0.0237(19) Uani 1 1 d . U
N1 N 0.7303(3) 0.4147(6) 0.6965(3) 0.0223(15) Uani 1 1 d . U
C17 C 0.8414(3) 0.6217(9) 0.6583(4) 0.034(2) Uani 1 1 d . U
H17 H 0.8375 0.6257 0.6863 0.041 Uiso 1 1 calc R .
C20 C 0.5705(3) 0.0382(9) 0.7019(3) 0.036(2) Uani 1 1 d . U
H20A H 0.5997 -0.0020 0.7093 0.054 Uiso 1 1 calc GR .
H20B H 0.5543 -0.0082 0.7149 0.054 Uiso 1 1 calc GR .
H20C H 0.5786 0.1153 0.7181 0.054 Uiso 1 1 calc GR .
C23 C 0.5645(3) -0.1167(7) 0.6125(3) 0.0215(19) Uani 1 1 d . U
C6 C 0.8091(3) 0.3940(8) 0.7713(3) 0.028(2) Uani 1 1 d . U
H6A H 0.8245 0.4707 0.7823 0.042 Uiso 1 1 calc GR .
H6B H 0.8178 0.3579 0.7488 0.042 Uiso 1 1 calc GR .
H6C H 0.8197 0.3437 0.8008 0.042 Uiso 1 1 calc GR .
C18 C 0.8120(4) 0.5468(8) 0.6179(4) 0.032(2) Uani 1 1 d . U
C30 C 0.7385(4) -0.2329(9) 0.5495(4) 0.041(2) Uani 1 1 d . U
H30 H 0.7645 -0.2645 0.5482 0.049 Uiso 1 1 calc R .
C21 C 0.4931(3) 0.1175(8) 0.6348(4) 0.030(2) Uani 1 1 d . U
H21A H 0.5021 0.1899 0.6546 0.045 Uiso 1 1 calc GR .
H21B H 0.4747 0.0677 0.6441 0.045 Uiso 1 1 calc GR .
H21C H 0.4736 0.1365 0.5989 0.045 Uiso 1 1 calc GR .
C22 C 0.5258(3) -0.0646(7) 0.6186(4) 0.027(2) Uani 1 1 d . U
H22A H 0.5182 -0.1208 0.6375 0.032 Uiso 1 1 calc R .
H22B H 0.4967 -0.0551 0.5848 0.032 Uiso 1 1 calc R .
C24 C 0.5691(3) -0.2446(7) 0.6128(4) 0.031(2) Uani 1 1 d . U
H24A H 0.5428 -0.2767 0.5811 0.046 Uiso 1 1 calc GR .
H24B H 0.5678 -0.2773 0.6411 0.046 Uiso 1 1 calc GR .
H24C H 0.5996 -0.2650 0.6164 0.046 Uiso 1 1 calc GR .
C8 C 0.7486(3) 0.6144(7) 0.6631(3) 0.025(2) Uani 1 1 d . U
H8A H 0.7160 0.6173 0.6563 0.037 Uiso 1 1 calc GR .
H8B H 0.7521 0.6727 0.6422 0.037 Uiso 1 1 calc GR .
H8C H 0.7713 0.6315 0.6987 0.037 Uiso 1 1 calc GR .
C3 C 0.6539(4) 0.4186(9) 0.7694(4) 0.036(2) Uani 1 1 d . U
H3A H 0.6222 0.4551 0.7519 0.055 Uiso 1 1 calc GR .
H3B H 0.6712 0.4405 0.8050 0.055 Uiso 1 1 calc GR .
H3C H 0.6504 0.3333 0.7663 0.055 Uiso 1 1 calc GR .
C31 C 0.7429(4) -0.1206(9) 0.5695(4) 0.033(2) Uani 1 1 d . U
C2 C 0.6816(4) 0.5931(7) 0.7424(3) 0.029(2) Uani 1 1 d . U
H2A H 0.6981 0.6174 0.7253 0.043 Uiso 1 1 calc GR .
H2B H 0.6980 0.6262 0.7764 0.043 Uiso 1 1 calc GR .
H2C H 0.6486 0.6212 0.7233 0.043 Uiso 1 1 calc GR .
C36 C 0.7052(3) -0.0748(8) 0.5743(3) 0.0253(19) Uani 1 1 d . U
C27 C 0.6637(3) -0.1462(8) 0.5573(3) 0.0231(18) Uani 1 1 d . U
C33 C 0.7866(4) 0.0583(11) 0.6029(4) 0.044(3) Uani 1 1 d . U
H33 H 0.8138 0.1051 0.6120 0.053 Uiso 1 1 calc R .
C29 C 0.6989(4) -0.2969(9) 0.5322(4) 0.042(3) Uani 1 1 d . U
H29 H 0.6965 -0.3712 0.5174 0.050 Uiso 1 1 calc R .
C28 C 0.6601(4) -0.2533(8) 0.5361(3) 0.033(2) Uani 1 1 d . U
H28 H 0.6320 -0.2988 0.5239 0.039 Uiso 1 1 calc R .
C1 C 0.6819(3) 0.4606(7) 0.7456(3) 0.0234(18) Uani 1 1 d . U
C26 C 0.5759(4) -0.0876(10) 0.5110(4) 0.039(3) Uani 1 1 d . U
H26A H 0.5638 -0.1646 0.4957 0.059 Uiso 1 1 calc GR .
H26B H 0.5810 -0.0395 0.4882 0.059 Uiso 1 1 calc GR .
H26C H 0.5526 -0.0493 0.5168 0.059 Uiso 1 1 calc GR .
C5 C 0.7568(3) 0.4085(7) 0.7444(3) 0.0230(18) Uani 1 1 d . U
C12 C 0.7937(4) 0.4581(10) 0.5376(4) 0.048(3) Uani 1 1 d . U
H12 H 0.8003 0.4498 0.5116 0.058 Uiso 1 1 calc R .
C34 C 0.7502(3) 0.1019(9) 0.6079(3) 0.033(2) Uani 1 1 d . U
H34 H 0.7534 0.1777 0.6219 0.039 Uiso 1 1 calc R .
C11 C 0.7583(5) 0.3934(10) 0.5360(4) 0.050(3) Uani 1 1 d . U
H11 H 0.7407 0.3397 0.5092 0.060 Uiso 1 1 calc R .
C10 C 0.7476(4) 0.4054(9) 0.5739(4) 0.038(2) Uani 1 1 d . U
H10 H 0.7220 0.3619 0.5717 0.046 Uiso 1 1 calc R .
C13 C 0.8208(4) 0.5377(9) 0.5774(4) 0.036(2) Uani 1 1 d . U
C35 C 0.7097(3) 0.0392(8) 0.5933(3) 0.0248(19) Uani 1 1 d . U
H35 H 0.6847 0.0723 0.5960 0.030 Uiso 1 1 calc R .
C37 C 0.6211(7) -0.2810(16) 0.9796(7) 0.115(7) Uani 1 1 d . U
H37A H 0.5990 -0.3082 0.9899 0.138 Uiso 1 1 calc R .
H37B H 0.6510 -0.2568 1.0106 0.138 Uiso 1 1 calc R .
C16 C 0.8755(4) 0.6885(9) 0.6582(4) 0.043(3) Uani 1 1 d . U
H16 H 0.8949 0.7383 0.6860 0.052 Uiso 1 1 calc R .
C9 C 0.7737(4) 0.4793(8) 0.6139(3) 0.029(2) Uani 1 1 d . U
C15 C 0.8825(4) 0.6849(10) 0.6176(5) 0.048(3) Uani 1 1 d . U
H15 H 0.9049 0.7355 0.6167 0.058 Uiso 1 1 calc R .
C14 C 0.8565(4) 0.6076(10) 0.5793(4) 0.046(3) Uani 1 1 d . U
H14 H 0.8629 0.6011 0.5531 0.056 Uiso 1 1 calc R .
C39 C 0.4777(5) -0.4912(16) 0.6628(6) 0.092(5) Uani 1 1 d . U
H39A H 0.4612 -0.4820 0.6258 0.111 Uiso 1 1 calc R .
H39B H 0.4991 -0.5597 0.6721 0.111 Uiso 1 1 calc R .
C38 C 0.5998(6) -0.1990(14) 0.8312(7) 0.094(5) Uani 1 1 d . U
H38A H 0.5880 -0.2740 0.8366 0.113 Uiso 1 1 calc R .
H38B H 0.6249 -0.1694 0.8647 0.113 Uiso 1 1 calc R .
Cl4 Cl 0.62502(15) -0.2261(4) 0.79639(16) 0.0886(12) Uani 1 1 d . U
Cl3 Cl 0.5544(2) -0.1027(5) 0.8057(2) 0.135(2) Uani 1 1 d . U

loop_
_atom_site_aniso_label
_atom_site_aniso_U_11
_atom_site_aniso_U_22
_atom_site_aniso_U_33
_atom_site_aniso_U_23
_atom_site_aniso_U_13
_atom_site_aniso_U_12
Sn2 0.0182(3) 0.0141(3) 0.0168(3) 0.0015(2) 0.0100(3) 0.0007(2)
Sn1 0.0235(4) 0.0142(3) 0.0157(3) -0.0004(2) 0.0088(3) -0.0001(3)
Sn3 0.0222(4) 0.0172(3) 0.0194(4) 0.0038(3) 0.0070(3) 0.0005(3)
S1 0.0244(13) 0.0191(11) 0.0189(12) 0.0050(9) 0.0077(11) -0.0007(10)
S2 0.0304(14) 0.0179(11) 0.0191(12) 0.0005(9) 0.0112(12) -0.0024(10)
S3 0.0199(13) 0.0140(10) 0.0227(13) 0.0015(9) 0.0106(11) 0.0003(9)
S5 0.0281(14) 0.0335(13) 0.0230(13) 0.0085(11) 0.0128(12) 0.0051(11)
S4 0.0265(13) 0.0196(11) 0.0233(13) 0.0002(9) 0.0140(12) 0.0052(10)
Cl2 0.160(5) 0.120(4) 0.150(5) 0.042(3) 0.117(4) 0.029(4)
Cl1 0.134(4) 0.131(4) 0.121(4) 0.012(3) 0.088(4) 0.039(3)
Cl5 0.206(6) 0.072(3) 0.181(5) -0.022(3) 0.164(5) -0.032(3)
C4 0.034(5) 0.020(4) 0.018(4) 0.001(4) 0.010(4) -0.004(4)
N4 0.018(4) 0.021(4) 0.022(4) 0.002(3) 0.012(4) 0.005(3)
N3 0.017(4) 0.015(3) 0.012(4) 0.002(3) 0.004(3) 0.004(3)
Cl6 0.191(5) 0.101(4) 0.175(5) -0.032(3) 0.148(5) -0.041(4)
C19 0.015(5) 0.020(4) 0.018(4) 0.009(3) 0.008(4) 0.003(3)
C32 0.029(6) 0.075(7) 0.028(6) 0.020(5) 0.017(5) 0.022(5)
N2 0.023(4) 0.022(4) 0.026(4) -0.002(3) 0.012(4) -0.002(3)
C25 0.028(5) 0.017(4) 0.022(5) 0.006(4) 0.016(4) 0.002(4)
C7 0.019(5) 0.027(4) 0.020(5) -0.002(4) 0.008(4) 0.000(4)
N1 0.029(4) 0.017(4) 0.023(4) 0.001(3) 0.015(3) -0.001(3)
C17 0.030(6) 0.049(6) 0.030(6) 0.004(4) 0.020(5) 0.007(4)
C20 0.035(6) 0.052(6) 0.027(5) 0.013(4) 0.021(5) 0.006(5)
C23 0.025(5) 0.015(4) 0.022(5) 0.001(4) 0.010(5) -0.003(4)
C6 0.030(5) 0.025(5) 0.019(5) -0.011(4) 0.006(4) -0.006(4)
C18 0.038(6) 0.031(5) 0.033(5) 0.015(4) 0.023(5) 0.017(4)
C30 0.060(7) 0.044(6) 0.031(6) 0.021(4) 0.032(6) 0.030(5)
C21 0.028(5) 0.035(5) 0.031(6) 0.005(4) 0.019(5) 0.004(4)
C22 0.028(6) 0.021(4) 0.036(5) 0.004(4) 0.020(5) -0.004(4)
C24 0.040(6) 0.014(4) 0.044(6) 0.001(4) 0.026(6) -0.001(4)
C8 0.033(6) 0.023(4) 0.017(5) -0.004(4) 0.012(5) -0.001(4)
C3 0.049(7) 0.039(6) 0.031(6) -0.013(5) 0.027(6) -0.011(5)
C31 0.038(6) 0.045(5) 0.023(6) 0.013(4) 0.022(5) 0.018(4)
C2 0.043(6) 0.019(4) 0.023(5) -0.005(4) 0.016(5) 0.003(4)
C36 0.026(5) 0.031(4) 0.017(5) 0.009(4) 0.011(5) 0.009(4)
C27 0.033(5) 0.026(4) 0.010(5) 0.001(4) 0.011(4) 0.006(4)
C33 0.030(6) 0.077(7) 0.024(6) 0.012(5) 0.013(5) 0.000(5)
C29 0.074(8) 0.028(5) 0.031(6) 0.013(4) 0.034(6) 0.023(5)
C28 0.063(7) 0.017(4) 0.023(5) 0.010(4) 0.025(6) 0.010(4)
C1 0.032(5) 0.021(4) 0.013(4) -0.004(3) 0.010(4) -0.001(4)
C26 0.034(6) 0.056(7) 0.025(5) -0.004(5) 0.013(4) 0.008(5)
C5 0.027(4) 0.013(4) 0.023(5) -0.005(4) 0.009(4) -0.006(4)
C12 0.076(8) 0.046(7) 0.034(6) 0.012(5) 0.037(6) 0.031(5)
C34 0.032(6) 0.038(5) 0.022(5) 0.005(4) 0.010(5) -0.002(4)
C11 0.078(9) 0.040(6) 0.032(6) -0.001(5) 0.028(7) 0.020(5)
C10 0.054(7) 0.034(6) 0.022(5) 0.002(4) 0.017(5) 0.014(5)
C13 0.043(6) 0.044(6) 0.030(5) 0.020(4) 0.024(5) 0.030(4)
C35 0.023(5) 0.033(5) 0.017(5) 0.004(4) 0.010(5) 0.004(4)
C37 0.126(15) 0.118(14) 0.105(14) 0.025(9) 0.064(13) 0.073(13)
C16 0.039(7) 0.040(6) 0.060(7) 0.008(5) 0.033(6) 0.006(5)
C9 0.039(6) 0.025(5) 0.025(5) 0.004(4) 0.018(5) 0.012(4)
C15 0.040(7) 0.053(7) 0.074(8) 0.026(5) 0.045(7) 0.022(5)
C14 0.057(7) 0.052(7) 0.057(7) 0.028(5) 0.048(7) 0.035(5)
C39 0.074(11) 0.123(13) 0.094(12) -0.039(10) 0.053(10) -0.009(8)
C38 0.111(12) 0.067(10) 0.130(15) 0.005(9) 0.081(12) 0.004(8)
Cl4 0.100(3) 0.091(3) 0.101(3) 0.012(2) 0.072(3) 0.019(2)
Cl3 0.196(6) 0.120(4) 0.169(5) 0.055(4) 0.152(5) 0.068(4)

loop_
_atom_type_symbol
_atom_type_description
_atom_type_scat_dispersion_real
_atom_type_scat_dispersion_imag
_atom_type_scat_source
C C 0.0033 0.0016 'International Tables Vol C Tables 4.2.6.8 and 6.1.1.4'
H H 0.0000 0.0000 'International Tables Vol C Tables 4.2.6.8 and 6.1.1.4'
Cl Cl 0.1484 0.1585 'International Tables Vol C Tables 4.2.6.8 and 6.1.1.4'
N N 0.0061 0.0033 'International Tables Vol C Tables 4.2.6.8 and 6.1.1.4'
S S 0.1246 0.1234 'International Tables Vol C Tables 4.2.6.8 and 6.1.1.4'
Sn Sn -0.6537 1.4246 'International Tables Vol C Tables 4.2.6.8 and 6.1.1.4'

loop_
_geom_angle_atom_site_label_1
_geom_angle_atom_site_label_2
_geom_angle_atom_site_label_3
_geom_angle
_geom_angle_site_symmetry_1
_geom_angle_site_symmetry_3
S2 Sn2 S4 92.00(7) . .
S3 Sn2 S2 111.65(8) . .
S3 Sn2 S4 91.61(7) . .
N3 Sn2 S2 93.50(16) . .
N3 Sn2 S3 87.44(17) . .
N3 Sn2 S4 174.38(16) . .
C19 Sn2 S2 123.5(2) . .
C19 Sn2 S3 122.8(2) . .
C19 Sn2 S4 100.1(2) . .
C19 Sn2 N3 75.9(3) . .
S1 Sn1 S3 114.81(8) . .
S1 Sn1 S4 90.85(8) . .
S3 Sn1 S4 91.86(7) . .
N1 Sn1 S1 89.84(18) . .
N1 Sn1 S3 87.34(17) . .
N1 Sn1 S4 179.11(18) . .
C1 Sn1 S1 128.9(2) . .
C1 Sn1 S3 113.0(2) . .
C1 Sn1 S4 104.6(2) . .
C1 Sn1 N1 75.4(3) . .
S1 Sn3 S2 110.13(8) . .
S1 Sn3 S5 93.80(8) . 5_666
S1 Sn3 S4 85.90(7) . .
S2 Sn3 S5 97.11(8) . 5_666
S2 Sn3 S4 87.23(7) . .
S5 Sn3 S1 128.96(8) . .
S5 Sn3 S2 119.79(9) . .
S5 Sn3 S5 90.22(8) . 5_666
S5 Sn3 S4 86.47(7) . .
S5 Sn3 S4 175.46(7) 5_666 .
Sn1 S1 Sn3 93.86(7) . .
Sn2 S2 Sn3 93.59(8) . .
Sn2 S3 Sn1 88.76(7) . .
Sn3 S5 Sn3 89.79(8) . 5_666
Sn2 S4 Sn3 84.75(6) . .
Sn1 S4 Sn2 83.82(7) . .
Sn1 S4 Sn3 85.11(6) . .
H4A C4 H4B 107.4 . .
C1 C4 H4A 108.3 . .
C1 C4 H4B 108.3 . .
C1 C4 C5 115.9(7) . .
C5 C4 H4A 108.3 . .
C5 C4 H4B 108.3 . .
C25 N4 N3 116.3(7) . .
N4 N3 Sn2 125.9(5) . .
C23 N3 Sn2 113.1(5) . .
C23 N3 N4 119.7(7) . .
C20 C19 Sn2 107.5(6) . .
C20 C19 C21 108.9(7) . .
C20 C19 C22 111.3(7) . .
C21 C19 Sn2 110.1(5) . .
C21 C19 C22 111.5(7) . .
C22 C19 Sn2 107.4(5) . .
C31 C32 H32 119.4 . .
C33 C32 H32 119.4 . .
C33 C32 C31 121.3(10) . .
C7 N2 N1 114.3(7) . .
N4 C25 C27 115.1(8) . .
N4 C25 C26 127.7(8) . .
C26 C25 C27 117.2(7) . .
N2 C7 C8 124.0(7) . .
N2 C7 C9 115.3(8) . .
C9 C7 C8 120.5(8) . .
N2 N1 Sn1 126.7(5) . .
C5 N1 Sn1 111.1(5) . .
C5 N1 N2 119.1(7) . .
C18 C17 H17 119.4 . .
C16 C17 H17 119.4 . .
C16 C17 C18 121.3(9) . .
C19 C20 H20A 109.5 . .
C19 C20 H20B 109.5 . .
C19 C20 H20C 109.5 . .
H20A C20 H20B 109.5 . .
H20A C20 H20C 109.5 . .
H20B C20 H20C 109.5 . .
N3 C23 C22 115.8(7) . .
N3 C23 C24 125.4(8) . .
C24 C23 C22 118.8(7) . .
H6A C6 H6B 109.5 . .
H6A C6 H6C 109.5 . .
H6B C6 H6C 109.5 . .
C5 C6 H6A 109.5 . .
C5 C6 H6B 109.5 . .
C5 C6 H6C 109.5 . .
C17 C18 C13 118.0(9) . .
C17 C18 C9 124.5(8) . .
C9 C18 C13 117.4(10) . .
C31 C30 H30 119.0 . .
C29 C30 H30 119.0 . .
C29 C30 C31 122.0(10) . .
C19 C21 H21A 109.5 . .
C19 C21 H21B 109.5 . .
C19 C21 H21C 109.5 . .
H21A C21 H21B 109.5 . .
H21A C21 H21C 109.5 . .
H21B C21 H21C 109.5 . .
C19 C22 H22A 108.5 . .
C19 C22 H22B 108.5 . .
C23 C22 C19 115.3(7) . .
C23 C22 H22A 108.5 . .
C23 C22 H22B 108.5 . .
H22A C22 H22B 107.5 . .
C23 C24 H24A 109.5 . .
C23 C24 H24B 109.5 . .
C23 C24 H24C 109.5 . .
H24A C24 H24B 109.5 . .
H24A C24 H24C 109.5 . .
H24B C24 H24C 109.5 . .
C7 C8 H8A 109.5 . .
C7 C8 H8B 109.5 . .
C7 C8 H8C 109.5 . .
H8A C8 H8B 109.5 . .
H8A C8 H8C 109.5 . .
H8B C8 H8C 109.5 . .
H3A C3 H3B 109.5 . .
H3A C3 H3C 109.5 . .
H3B C3 H3C 109.5 . .
C1 C3 H3A 109.5 . .
C1 C3 H3B 109.5 . .
C1 C3 H3C 109.5 . .
C32 C31 C30 121.7(9) . .
C32 C31 C36 118.8(9) . .
C30 C31 C36 119.5(10) . .
H2A C2 H2B 109.5 . .
H2A C2 H2C 109.5 . .
H2B C2 H2C 109.5 . .
C1 C2 H2A 109.5 . .
C1 C2 H2B 109.5 . .
C1 C2 H2C 109.5 . .
C31 C36 C27 117.8(8) . .
C35 C36 C31 118.7(9) . .
C35 C36 C27 123.5(8) . .
C36 C27 C25 120.8(7) . .
C28 C27 C25 118.3(9) . .
C28 C27 C36 120.8(8) . .
C32 C33 H33 120.2 . .
C32 C33 C34 119.7(10) . .
C34 C33 H33 120.2 . .
C30 C29 H29 120.0 . .
C30 C29 C28 120.0(10) . .
C28 C29 H29 120.0 . .
C27 C28 C29 119.9(10) . .
C27 C28 H28 120.1 . .
C29 C28 H28 120.1 . .
C4 C1 Sn1 105.8(5) . .
C4 C1 C3 111.4(7) . .
C4 C1 C2 110.6(8) . .
C3 C1 Sn1 109.3(6) . .
C2 C1 Sn1 108.4(6) . .
C2 C1 C3 111.1(7) . .
C25 C26 H26A 109.5 . .
C25 C26 H26B 109.5 . .
C25 C26 H26C 109.5 . .
H26A C26 H26B 109.5 . .
H26A C26 H26C 109.5 . .
H26B C26 H26C 109.5 . .
N1 C5 C4 117.0(8) . .
N1 C5 C6 123.2(8) . .
C6 C5 C4 119.8(8) . .
C11 C12 H12 119.5 . .
C11 C12 C13 121.0(9) . .
C13 C12 H12 119.5 . .
C33 C34 H34 119.1 . .
C35 C34 C33 121.9(10) . .
C35 C34 H34 119.1 . .
C12 C11 H11 119.8 . .
C12 C11 C10 120.4(11) . .
C10 C11 H11 119.8 . .
C11 C10 H10 119.6 . .
C9 C10 C11 120.7(11) . .
C9 C10 H10 119.6 . .
C12 C13 C18 119.5(10) . .
C14 C13 C18 118.4(10) . .
C14 C13 C12 122.1(9) . .
C36 C35 H35 120.2 . .
C34 C35 C36 119.6(9) . .
C34 C35 H35 120.2 . .
Cl2 C37 Cl1 117.1(10) . .
Cl2 C37 H37A 108.0 . .
Cl2 C37 H37B 108.0 . .
Cl1 C37 H37A 108.0 . .
Cl1 C37 H37B 108.0 . .
H37A C37 H37B 107.3 . .
C17 C16 H16 119.5 . .
C17 C16 C15 121.0(11) . .
C15 C16 H16 119.5 . .
C18 C9 C7 120.9(8) . .
C10 C9 C7 118.0(9) . .
C10 C9 C18 120.9(9) . .
C16 C15 H15 120.5 . .
C14 C15 C16 118.9(10) . .
C14 C15 H15 120.5 . .
C13 C14 H14 118.9 . .
C15 C14 C13 122.2(9) . .
C15 C14 H14 118.9 . .
Cl5 C39 H39A 107.7 . .
Cl5 C39 H39B 107.7 . .
Cl6 C39 Cl5 118.6(8) . .
Cl6 C39 H39A 107.7 . .
Cl6 C39 H39B 107.7 . .
H39A C39 H39B 107.1 . .
H38A C38 H38B 107.5 . .
Cl4 C38 H38A 108.5 . .
Cl4 C38 H38B 108.5 . .
Cl3 C38 H38A 108.5 . .
Cl3 C38 H38B 108.5 . .
Cl3 C38 Cl4 115.3(10) . .

loop_
_geom_bond_atom_site_label_1
_geom_bond_atom_site_label_2
_geom_bond_distance
_geom_bond_site_symmetry_2
Sn2 S2 2.412(2) .
Sn2 S3 2.406(2) .
Sn2 S4 2.540(2) .
Sn2 N3 2.399(7) .
Sn2 C19 2.179(7) .
Sn1 S1 2.411(2) .
Sn1 S3 2.422(2) .
Sn1 S4 2.515(2) .
Sn1 N1 2.367(7) .
Sn1 C1 2.184(8) .
Sn3 S1 2.431(2) .
Sn3 S2 2.447(2) .
Sn3 S5 2.390(2) .
Sn3 S5 2.498(2) 5_666
Sn3 S4 2.711(2) .
S5 Sn3 2.498(2) 5_666
Cl2 C37 1.623(16) .
Cl1 C37 1.736(16) .
Cl5 C39 1.699(16) .
C4 H4A 0.9900 .
C4 H4B 0.9900 .
C4 C1 1.503(13) .
C4 C5 1.518(12) .
N4 N3 1.427(9) .
N4 C25 1.273(10) .
N3 C23 1.276(10) .
Cl6 C39 1.684(14) .
C19 C20 1.513(12) .
C19 C21 1.519(12) .
C19 C22 1.524(12) .
C32 H32 0.9500 .
C32 C31 1.396(15) .
C32 C33 1.358(16) .
N2 C7 1.286(11) .
N2 N1 1.407(9) .
C25 C27 1.514(12) .
C25 C26 1.475(13) .
C7 C8 1.505(12) .
C7 C9 1.495(11) .
N1 C5 1.276(11) .
C17 H17 0.9500 .
C17 C18 1.406(14) .
C17 C16 1.359(13) .
C20 H20A 0.9800 .
C20 H20B 0.9800 .
C20 H20C 0.9800 .
C23 C22 1.511(12) .
C23 C24 1.469(12) .
C6 H6A 0.9800 .
C6 H6B 0.9800 .
C6 H6C 0.9800 .
C6 C5 1.476(13) .
C18 C13 1.442(12) .
C18 C9 1.428(13) .
C30 H30 0.9500 .
C30 C31 1.400(14) .
C30 C29 1.337(15) .
C21 H21A 0.9800 .
C21 H21B 0.9800 .
C21 H21C 0.9800 .
C22 H22A 0.9900 .
C22 H22B 0.9900 .
C24 H24A 0.9800 .
C24 H24B 0.9800 .
C24 H24C 0.9800 .
C8 H8A 0.9800 .
C8 H8B 0.9800 .
C8 H8C 0.9800 .
C3 H3A 0.9800 .
C3 H3B 0.9800 .
C3 H3C 0.9800 .
C3 C1 1.536(12) .
C31 C36 1.428(12) .
C2 H2A 0.9800 .
C2 H2B 0.9800 .
C2 H2C 0.9800 .
C2 C1 1.517(12) .
C36 C27 1.432(13) .
C36 C35 1.406(12) .
C27 C28 1.367(12) .
C33 H33 0.9500 .
C33 C34 1.383(14) .
C29 H29 0.9500 .
C29 C28 1.437(13) .
C28 H28 0.9500 .
C26 H26A 0.9800 .
C26 H26B 0.9800 .
C26 H26C 0.9800 .
C12 H12 0.9500 .
C12 C11 1.359(16) .
C12 C13 1.414(15) .
C34 H34 0.9500 .
C34 C35 1.365(13) .
C11 H11 0.9500 .
C11 C10 1.409(14) .
C10 H10 0.9500 .
C10 C9 1.372(13) .
C13 C14 1.398(15) .
C35 H35 0.9500 .
C37 H37A 0.9900 .
C37 H37B 0.9900 .
C16 H16 0.9500 .
C16 C15 1.407(14) .
C15 H15 0.9500 .
C15 C14 1.365(16) .
C14 H14 0.9500 .
C39 H39A 0.9900 .
C39 H39B 0.9900 .
C38 H38A 0.9900 .
C38 H38B 0.9900 .
C38 Cl4 1.713(15) .
C38 Cl3 1.682(16) .

loop_
_geom_torsion_atom_site_label_1
_geom_torsion_atom_site_label_2
_geom_torsion_atom_site_label_3
_geom_torsion_atom_site_label_4
_geom_torsion
Sn2 N3 C23 C22 8.6(9)
Sn2 N3 C23 C24 -172.7(7)
Sn2 C19 C22 C23 39.9(9)
Sn1 N1 C5 C4 -13.3(9)
Sn1 N1 C5 C6 165.7(6)
N4 N3 C23 C22 176.3(7)
N4 N3 C23 C24 -5.0(13)
N4 C25 C27 C36 -65.4(10)
N4 C25 C27 C28 118.4(9)
N3 N4 C25 C27 -179.5(6)
N3 N4 C25 C26 -1.6(13)
N3 C23 C22 C19 -33.1(11)
C32 C31 C36 C27 179.1(8)
C32 C31 C36 C35 1.7(13)
C32 C33 C34 C35 -2.8(15)
N2 C7 C9 C18 -135.3(9)
N2 C7 C9 C10 49.5(12)
N2 N1 C5 C4 -174.4(7)
N2 N1 C5 C6 4.6(12)
C25 N4 N3 Sn2 -99.6(8)
C25 N4 N3 C23 94.4(9)
C25 C27 C28 C29 178.3(8)
C7 N2 N1 Sn1 100.6(8)
C7 N2 N1 C5 -101.6(9)
N1 N2 C7 C8 2.9(13)
N1 N2 C7 C9 -171.7(7)
C17 C18 C13 C12 176.4(9)
C17 C18 C13 C14 -2.9(13)
C17 C18 C9 C7 7.0(14)
C17 C18 C9 C10 -178.0(9)
C17 C16 C15 C14 -4.1(16)
C20 C19 C22 C23 -77.5(9)
C18 C17 C16 C15 0.0(16)
C18 C13 C14 C15 -1.2(15)
C30 C31 C36 C27 -1.1(13)
C30 C31 C36 C35 -178.5(8)
C30 C29 C28 C27 0.1(14)
C21 C19 C22 C23 160.6(7)
C24 C23 C22 C19 148.1(8)
C8 C7 C9 C18 49.9(13)
C8 C7 C9 C10 -125.3(10)
C31 C32 C33 C34 2.8(15)
C31 C30 C29 C28 -3.0(15)
C31 C36 C27 C25 -177.7(8)
C31 C36 C27 C28 -1.6(12)
C31 C36 C35 C34 -1.7(13)
C36 C27 C28 C29 2.2(13)
C27 C36 C35 C34 -178.9(8)
C33 C32 C31 C30 177.9(9)
C33 C32 C31 C36 -2.3(14)
C33 C34 C35 C36 2.3(14)
C29 C30 C31 C32 -176.7(9)
C29 C30 C31 C36 3.5(14)
C1 C4 C5 N1 -16.4(11)
C1 C4 C5 C6 164.5(8)
C26 C25 C27 C36 116.5(10)
C26 C25 C27 C28 -59.7(11)
C5 C4 C1 Sn1 38.2(9)
C5 C4 C1 C3 156.9(7)
C5 C4 C1 C2 -79.0(9)
C12 C11 C10 C9 -2.4(16)
C12 C13 C14 C15 179.6(10)
C11 C12 C13 C18 2.5(15)
C11 C12 C13 C14 -178.3(10)
C11 C10 C9 C7 175.8(9)
C11 C10 C9 C18 0.7(15)
C13 C18 C9 C7 -172.5(8)
C13 C18 C9 C10 2.5(13)
C13 C12 C11 C10 0.7(16)
C35 C36 C27 C25 -0.5(13)
C35 C36 C27 C28 175.6(8)
C16 C17 C18 C13 3.5(14)
C16 C17 C18 C9 -176.1(9)
C16 C15 C14 C13 4.6(16)
C9 C18 C13 C12 -4.1(13)
C9 C18 C13 C14 176.7(8)
